data_7105843
loop_
_publ_author_name
'Natalia Shustova'
'Igor V. Kuvychko'
'Dmitry Peryshkov'
'James Whitaker'
'Bryon Larson'
'Yu-Sheng Chen'
'Lothar Dunsch'
'Konrad Seppelt'
'Alexey Popov'
'Steven Strauss'
'Olga Boltalina'

_publ_section_title
;
 Chemical tailoring of fullerene acceptor materials: synthesis, structures
 and electrochemical properties of perfluoroisopropylfullerenes
;
_journal_name_full Chem.Commun.
_journal_page_first 875
_journal_paper_doi 10.1039/c0cc03247f
_journal_volume 47
_journal_year 2011
_chemical_formula_moiety 'C72 F28, C6 H6'
_chemical_formula_sum 'C78 H6 F28'
_chemical_formula_weight 1474.83
_chemical_name_systematic
;
?
;
_space_group_IT_number 2
_symmetry_cell_setting triclinic
_symmetry_space_group_name_Hall '-P 1'
_symmetry_space_group_name_H-M 'P -1'
_atom_sites_solution_hydrogens geom
_atom_sites_solution_primary direct
_atom_sites_solution_secondary difmap
_audit_creation_method SHELXL-97
_cell_angle_alpha 75.600(2)
_cell_angle_beta 81.858(2)
_cell_angle_gamma 75.199(2)
_cell_formula_units_Z 2
_cell_length_a 10.0294(4)
_cell_length_b 12.1981(5)
_cell_length_c 21.9933(9)
_cell_measurement_reflns_used 9558
_cell_measurement_temperature 100(2)
_cell_measurement_theta_max 30.58
_cell_measurement_theta_min 1.77
_cell_volume 2510.87(18)
_computing_cell_refinement 'APEX2, v. 2.0-2, Bruker AXS, 2006'
_computing_data_collection 'APEX2, v. 2.0-2, Bruker AXS, 2006'
_computing_data_reduction 'APEX2, v. 2.0-2, Bruker AXS, 2006'
_computing_molecular_graphics 'SHELXTL, v. 6.14, Bruker AXS'
_computing_publication_material 'SHELXTL, v. 6.14, Bruker AXS'
_computing_structure_refinement 'SHELXTL, v. 6.14, Bruker AXS'
_computing_structure_solution 'SHELXTL, v. 6.14, Bruker AXS'
_diffrn_ambient_temperature 100(2)
_diffrn_measured_fraction_theta_full 0.993
_diffrn_measured_fraction_theta_max 0.993
_diffrn_measurement_device_type 'Bruker Kappa APEX II diffractometer'
_diffrn_measurement_method 'phi and omega scans'
_diffrn_radiation_monochromator graphite
_diffrn_radiation_source 'fine-focus sealed tube'
_diffrn_radiation_type MoK\a
_diffrn_radiation_wavelength 0.71073
_diffrn_reflns_av_R_equivalents 0.0263
_diffrn_reflns_av_sigmaI/netI 0.0231
_diffrn_reflns_limit_h_max 14
_diffrn_reflns_limit_h_min -14
_diffrn_reflns_limit_k_max 17
_diffrn_reflns_limit_k_min -17
_diffrn_reflns_limit_l_max 31
_diffrn_reflns_limit_l_min -30
_diffrn_reflns_number 95722
_diffrn_reflns_theta_full 30.58
_diffrn_reflns_theta_max 30.58
_diffrn_reflns_theta_min 1.77
_diffrn_standards_decay_% 0
_diffrn_standards_interval_count 0
_diffrn_standards_interval_time 0
_diffrn_standards_number 0
_exptl_absorpt_coefficient_mu 0.187
_exptl_absorpt_correction_T_max 0.9869
_exptl_absorpt_correction_T_min 0.8827
_exptl_absorpt_correction_type multi-scan
_exptl_absorpt_process_details 'SADABS, v. 2.10, Bruker AXS, Madison, WI'
_exptl_crystal_colour brown
_exptl_crystal_density_diffrn 1.951
_exptl_crystal_density_method 'not measured'
_exptl_crystal_description plate
_exptl_crystal_F_000 1452
_exptl_crystal_size_max 0.69
_exptl_crystal_size_mid 0.31
_exptl_crystal_size_min 0.07
_refine_diff_density_max 1.450
_refine_diff_density_min -1.337
_refine_diff_density_rms 0.095
_refine_ls_extinction_method none
_refine_ls_goodness_of_fit_ref 1.008
_refine_ls_hydrogen_treatment constr
_refine_ls_matrix_type full
_refine_ls_number_parameters 1272
_refine_ls_number_reflns 15331
_refine_ls_number_restraints 251
_refine_ls_restrained_S_all 1.051
_refine_ls_R_factor_all 0.0832
_refine_ls_R_factor_gt 0.0671
_refine_ls_shift/su_max 0.067
_refine_ls_shift/su_mean 0.001
_refine_ls_structure_factor_coef Fsqd
_refine_ls_weighting_details 'calc w=1/[\s^2^(Fo^2^)+(0.1044P)^2^+4.5979P] where P=(Fo^2^+2Fc^2^)/3'
_refine_ls_weighting_scheme calc
_refine_ls_wR_factor_gt 0.1845
_refine_ls_wR_factor_ref 0.2005
_reflns_number_gt 12254
_reflns_number_total 15331
_reflns_threshold_expression >2sigma(I)
_cod_data_source_file C0CC03247F.TXT
_cod_data_source_block ss246
_cod_database_code 7105843

loop_
_symmetry_equiv_pos_as_xyz
'x, y, z'
'-x, -y, -z'

loop_
_atom_site_label
_atom_site_type_symbol
_atom_site_fract_x
_atom_site_fract_y
_atom_site_fract_z
_atom_site_U_iso_or_equiv
_atom_site_adp_type
_atom_site_occupancy
_atom_site_symmetry_multiplicity
_atom_site_calc_flag
_atom_site_refinement_flags
_atom_site_disorder_assembly
_atom_site_disorder_group
C1 C 0.3958(3) 0.8543(2) 0.35943(12) 0.0156(4) Uani 0.8641(15) 1 d P A 1
C2 C 0.3006(2) 0.8821(2) 0.30535(12) 0.0164(4) Uani 0.8641(15) 1 d P A 1
C3 C 0.2573(3) 0.7816(2) 0.30291(13) 0.0142(5) Uani 0.8641(15) 1 d P A 1
C4 C 0.3354(3) 0.6815(2) 0.34438(13) 0.0138(5) Uani 0.8641(15) 1 d P A 1
C5 C 0.4285(2) 0.7197(2) 0.37416(12) 0.0135(4) Uani 0.8641(15) 1 d P A 1
C6 C 0.5593(3) 0.6498(2) 0.38389(12) 0.0134(5) Uani 0.8641(15) 1 d P A 1
C7 C 0.6902(3) 0.6966(2) 0.38216(13) 0.0131(5) Uani 0.8641(15) 1 d P A 1
C8 C 0.6615(4) 0.8219(2) 0.34297(19) 0.0164(7) Uani 0.8641(15) 1 d P A 1
C9 C 0.5306(3) 0.8897(2) 0.33369(13) 0.0163(5) Uani 0.8641(15) 1 d P A 1
C10 C 0.5404(3) 0.9792(2) 0.27550(13) 0.0161(5) Uani 0.8641(15) 1 d P A 1
C11 C 0.4370(4) 1.0152(3) 0.23757(13) 0.0169(7) Uani 0.8641(15) 1 d P A 1
C011 C 0.3242(3) 0.9065(3) 0.41785(13) 0.0213(5) Uani 0.881(2) 1 d PD A 1
C12 C 0.3147(3) 0.9634(2) 0.25042(12) 0.0175(4) Uani 0.8641(15) 1 d P A 1
C012 C 0.3219(4) 1.0366(3) 0.40791(18) 0.0388(8) Uani 0.881(2) 1 d PD A 1
C13 C 0.2777(3) 0.9504(2) 0.19189(15) 0.0155(6) Uani 0.8641(15) 1 d P A 1
C013 C 0.1760(3) 0.8858(3) 0.43925(14) 0.0252(6) Uani 0.881(2) 1 d PD A 1
C014 C 0.3499(19) 0.9543(17) 0.4061(10) 0.0213(5) Uani 0.119(2) 1 d PD A 2
C14 C 0.2296(3) 0.8536(2) 0.18996(13) 0.0148(5) Uani 0.8641(15) 1 d P A 1
C015 C 0.3277(19) 1.0850(18) 0.3880(8) 0.0388(8) Uani 0.119(2) 1 d PD A 2
C15 C 0.2187(2) 0.7669(2) 0.24694(13) 0.0132(5) Uani 0.8641(15) 1 d P A 1
C016 C 0.2224(19) 0.9070(14) 0.4369(8) 0.0252(6) Uani 0.119(2) 1 d PD A 2
C16 C 0.2591(3) 0.6549(2) 0.23091(17) 0.0145(6) Uani 0.8641(15) 1 d P A 1
C17 C 0.3358(2) 0.5596(2) 0.27051(13) 0.0113(4) Uani 0.8641(15) 1 d P A 1
C18 C 0.3721(2) 0.5740(2) 0.32828(11) 0.0107(4) Uani 0.8641(15) 1 d P A 1
C19 C 0.5069(2) 0.5024(2) 0.33838(11) 0.0132(4) Uani 0.8641(15) 1 d P A 1
C20 C 0.5984(2) 0.5408(2) 0.36442(11) 0.0142(4) Uani 0.8641(15) 1 d P A 1
C21 C 0.7442(3) 0.5218(2) 0.33949(12) 0.0124(3) Uani 0.8641(15) 1 d P A 1
C22 C 0.7938(3) 0.6186(2) 0.34309(13) 0.0125(5) Uani 0.8641(15) 1 d P A 1
C23 C 0.8819(5) 0.6597(2) 0.2952(3) 0.0162(7) Uani 0.8641(15) 1 d P A 1
C24 C 0.8678(2) 0.7877(2) 0.26837(12) 0.0170(3) Uani 0.8641(15) 1 d P A 1
C25 C 0.7584(2) 0.8636(2) 0.29237(12) 0.0170(3) Uani 0.8641(15) 1 d P A 1
C26 C 0.6829(3) 0.9632(2) 0.25022(15) 0.0164(5) Uani 0.8641(15) 1 d P A 1
C27 C 0.7172(3) 0.9824(2) 0.18527(15) 0.0180(5) Uani 0.8641(15) 1 d P A 1
C28 C 0.6079(3) 1.0194(2) 0.14310(15) 0.0182(6) Uani 0.8641(15) 1 d P A 1
C29 C 0.4675(10) 1.0355(8) 0.1701(4) 0.0216(12) Uani 0.8641(15) 1 d P A 1
C30 C 0.3732(3) 0.9948(3) 0.14096(14) 0.0174(6) Uani 0.8641(15) 1 d P A 1
C31 C 0.4169(4) 0.9415(2) 0.09023(15) 0.0168(6) Uani 0.8641(15) 1 d P A 1
C32 C 0.3680(3) 0.8396(2) 0.08869(13) 0.0164(5) Uani 0.8641(15) 1 d P A 1
C33 C 0.2770(3) 0.7963(3) 0.13778(13) 0.0146(6) Uani 0.8641(15) 1 d P A 1
C34 C 0.2949(2) 0.6731(2) 0.16213(12) 0.0152(4) Uani 0.8641(15) 1 d P A 1
C35 C 0.4006(2) 0.5958(2) 0.13717(11) 0.0145(4) Uani 0.8641(15) 1 d P A 1
C36 C 0.4713(3) 0.47553(19) 0.17587(12) 0.0113(4) Uani 0.8641(15) 1 d P A 1
C37 C 0.4502(3) 0.4777(2) 0.24528(12) 0.0121(5) Uani 0.8641(15) 1 d P A 1
C38 C 0.5519(2) 0.4436(2) 0.28620(14) 0.0129(5) Uani 0.8641(15) 1 d P A 1
C39 C 0.7045(3) 0.3959(2) 0.26797(12) 0.0116(4) Uani 0.8641(15) 1 d P A 1
C40 C 0.7918(2) 0.4624(2) 0.29132(13) 0.0124(3) Uani 0.8641(15) 1 d P A 1
C41 C 0.8813(3) 0.5085(2) 0.24068(13) 0.0144(5) Uani 0.8641(15) 1 d P A 1
C42 C 0.9290(3) 0.6057(2) 0.24246(14) 0.0148(6) Uani 0.8641(15) 1 d P A 1
C43 C 0.9418(3) 0.6940(2) 0.18506(13) 0.0156(5) Uani 0.8641(15) 1 d P A 1
C44 C 0.9037(3) 0.8066(3) 0.20079(14) 0.0168(5) Uani 0.8641(15) 1 d P A 1
C45 C 0.8303(3) 0.9020(2) 0.15991(15) 0.0185(5) Uani 0.8641(15) 1 d P A 1
C46 C 0.7928(3) 0.8884(3) 0.10162(15) 0.0195(5) Uani 0.8641(15) 1 d P A 1
C47 C 0.6549(3) 0.9618(2) 0.09087(12) 0.0198(5) Uani 0.8641(15) 1 d P A 1
C48 C 0.5608(3) 0.9233(2) 0.06516(12) 0.0194(4) Uani 0.8641(15) 1 d P A 1
C49 C 0.6005(3) 0.8103(3) 0.04888(16) 0.0171(6) Uani 0.8641(15) 1 d P A 1
C50 C 0.4806(3) 0.7601(2) 0.06377(12) 0.0153(5) Uani 0.8641(15) 1 d P A 1
C51 C 0.4969(3) 0.6397(2) 0.08918(13) 0.0145(5) Uani 0.8641(15) 1 d P A 1
C52 C 0.6344(3) 0.5671(2) 0.10005(12) 0.0148(5) Uani 0.8641(15) 1 d P A 1
C53 C 0.6259(3) 0.4753(2) 0.15476(12) 0.0136(4) Uani 0.8641(15) 1 d P A 1
C54 C 0.7279(3) 0.4400(2) 0.19581(13) 0.0136(4) Uani 0.8641(15) 1 d P A 1
C55 C 0.8435(2) 0.4951(2) 0.18225(12) 0.0157(4) Uani 0.8641(15) 1 d P A 1
C56 C 0.8564(2) 0.5795(2) 0.12761(12) 0.0167(4) Uani 0.8641(15) 1 d P A 1
C57 C 0.9066(4) 0.6795(4) 0.12886(14) 0.0158(7) Uani 0.8641(15) 1 d P A 1
C58 C 0.8298(3) 0.7800(3) 0.08597(15) 0.0185(6) Uani 0.8641(15) 1 d P A 1
C59 C 0.7327(3) 0.7399(3) 0.05937(12) 0.0169(5) Uani 0.8641(15) 1 d P A 1
C60 C 0.7494(3) 0.6163(2) 0.08487(12) 0.0150(5) Uani 0.8641(15) 1 d P A 1
C071 C 0.7381(3) 0.6897(3) 0.44865(18) 0.0182(6) Uani 0.8119(19) 1 d PD A 1
C072 C 0.8910(4) 0.6962(4) 0.44586(17) 0.0306(7) Uani 0.8119(19) 1 d PD A 1
C073 C 0.7095(4) 0.5827(3) 0.49859(16) 0.0360(8) Uani 0.8119(19) 1 d PD A 1
C074 C 0.7226(16) 0.6634(13) 0.4520(9) 0.0182(6) Uani 0.1881(19) 1 d PD A 2
C075 C 0.8414(14) 0.7280(11) 0.4514(6) 0.0306(7) Uani 0.1881(19) 1 d PD A 2
C076 C 0.7665(14) 0.5429(14) 0.4875(6) 0.0360(8) Uani 0.1881(19) 1 d PD A 2
C100 C 0.3505(15) 0.6743(13) 0.1245(8) 0.0152(4) Uani 0.1359(15) 1 d P A 2
C101 C 0.483(2) 0.6727(19) 0.0793(10) 0.0153(5) Uani 0.1359(15) 1 d P A 2
C102 C 0.3371(15) 0.5919(13) 0.1791(7) 0.0152(4) Uani 0.1359(15) 1 d P A 2
C103 C 0.5788(19) 0.4860(14) 0.1581(8) 0.0113(4) Uani 0.1359(15) 1 d P A 2
C104 C 0.664(2) 0.677(2) 0.3838(11) 0.0134(5) Uani 0.1359(15) 1 d P A 2
C105 C 0.8088(16) 0.7913(14) 0.3013(8) 0.0170(3) Uani 0.1359(15) 1 d P A 2
C106 C 0.3665(19) 0.6077(19) 0.3375(9) 0.0138(5) Uani 0.1359(15) 1 d P A 2
C107 C 0.446(3) 1.018(3) 0.2230(14) 0.0161(5) Uani 0.1359(15) 1 d P A 2
C108 C 0.575(2) 0.8926(19) 0.3309(10) 0.0164(7) Uani 0.1359(15) 1 d P A 2
C110 C 0.924(3) 0.6334(19) 0.2492(13) 0.0162(7) Uani 0.1359(15) 1 d P A 2
C111 C 0.877(4) 0.682(3) 0.2922(18) 0.0125(5) Uani 0.1359(15) 1 d P A 2
C112 C 0.743(2) 0.6966(18) 0.0640(9) 0.0169(5) Uani 0.1359(15) 1 d P A 2
C113 C 0.705(2) 0.4531(16) 0.1790(9) 0.0136(4) Uani 0.1359(15) 1 d P A 2
C114 C 0.794(2) 0.864(2) 0.0866(10) 0.0185(6) Uani 0.1359(15) 1 d P A 2
C115 C 0.591(2) 0.433(2) 0.2834(11) 0.0116(4) Uani 0.1359(15) 1 d P A 2
C116 C 0.508(2) 0.7844(18) 0.0535(10) 0.0171(6) Uani 0.1359(15) 1 d P A 2
C117 C 0.716(2) 0.5918(18) 0.0900(9) 0.0150(5) Uani 0.1359(15) 1 d P A 2
C118 C 0.6075(15) 0.4888(13) 0.3367(7) 0.0142(4) Uani 0.1359(15) 1 d P A 2
C119 C 0.936(2) 0.7288(19) 0.1900(11) 0.0168(5) Uani 0.1359(15) 1 d P A 2
C120 C 0.638(3) 0.798(3) 0.0469(13) 0.0169(5) Uani 0.1359(15) 1 d P A 2
C121 C 0.586(2) 0.5798(17) 0.0971(9) 0.0145(5) Uani 0.1359(15) 1 d P A 2
C122 C 0.8206(16) 0.8737(14) 0.2464(8) 0.0170(3) Uani 0.1359(15) 1 d P A 2
C123 C 0.5043(15) 0.5644(13) 0.3606(7) 0.0142(4) Uani 0.1359(15) 1 d P A 2
C124 C 0.6573(19) 0.9036(14) 0.0610(7) 0.0194(4) Uani 0.1359(15) 1 d P A 2
C125 C 0.4304(18) 0.8891(16) 0.3493(8) 0.0156(4) Uani 0.1359(15) 1 d P A 2
C126 C 0.851(3) 0.744(2) 0.0925(12) 0.0185(6) Uani 0.1359(15) 1 d P A 2
C127 C 0.7538(19) 0.5018(15) 0.3250(9) 0.0124(3) Uani 0.1359(15) 1 d P A 2
C128 C 0.4193(18) 0.7661(16) 0.3641(8) 0.0135(4) Uani 0.1359(15) 1 d P A 2
C129 C 0.298(3) 0.805(2) 0.1218(12) 0.0164(5) Uani 0.1359(15) 1 d P A 2
C130 C 0.467(6) 1.031(6) 0.162(3) 0.0169(7) Uani 0.1359(15) 1 d P A 2
C131 C 0.384(2) 0.8705(18) 0.0829(11) 0.0168(6) Uani 0.1359(15) 1 d P A 2
C132 C 0.4461(18) 0.4756(15) 0.1979(9) 0.0121(5) Uani 0.1359(15) 1 d P A 2
C133 C 0.593(2) 0.9777(15) 0.2678(9) 0.0164(5) Uani 0.1359(15) 1 d P A 2
C134 C 0.2644(16) 0.9120(14) 0.2627(8) 0.0175(4) Uani 0.1359(15) 1 d P A 2
C135 C 0.901(2) 0.5406(18) 0.2334(11) 0.0144(5) Uani 0.1359(15) 1 d P A 2
C136 C 0.405(3) 0.966(2) 0.0986(14) 0.0174(6) Uani 0.1359(15) 1 d P A 2
C137 C 0.3497(17) 0.5620(14) 0.2928(9) 0.0113(4) Uani 0.1359(15) 1 d P A 2
C138 C 0.777(2) 0.594(2) 0.3416(11) 0.0156(4) Uani 0.1359(15) 1 d P A 2
C139 C 0.5493(18) 0.9819(14) 0.0848(8) 0.0194(4) Uani 0.1359(15) 1 d P A 2
C140 C 0.341(2) 0.993(2) 0.1552(12) 0.0155(6) Uani 0.1359(15) 1 d P A 2
C141 C 0.8030(15) 0.5192(12) 0.1397(7) 0.014(3) Uani 0.1359(15) 1 d P A 2
C142 C 0.521(2) 0.6717(18) 0.3787(10) 0.0135(4) Uani 0.1359(15) 1 d P A 2
C143 C 0.2239(19) 0.7386(17) 0.2352(10) 0.0145(6) Uani 0.1359(15) 1 d P A 2
C144 C 0.671(3) 0.797(2) 0.3498(15) 0.0131(5) Uani 0.1359(15) 1 d P A 2
C145 C 0.240(2) 0.7842(17) 0.2851(10) 0.0132(5) Uani 0.1359(15) 1 d P A 2
C146 C 0.254(2) 0.929(2) 0.1930(12) 0.0148(5) Uani 0.1359(15) 1 d P A 2
C147 C 0.8178(17) 0.4729(14) 0.2702(9) 0.0124(3) Uani 0.1359(15) 1 d P A 2
C148 C 0.3554(16) 0.9501(13) 0.2862(8) 0.0175(4) Uani 0.1359(15) 1 d P A 2
C149 C 0.7276(19) 0.4018(16) 0.2469(9) 0.0136(4) Uani 0.1359(15) 1 d P A 2
C150 C 0.466(2) 0.4658(18) 0.2633(10) 0.0129(5) Uani 0.1359(15) 1 d P A 2
C151 C 0.278(2) 0.6252(19) 0.2343(12) 0.0113(4) Uani 0.1359(15) 1 d P A 2
C152 C 0.8946(16) 0.5570(14) 0.1638(8) 0.0167(4) Uani 0.1359(15) 1 d P A 2
C153 C 0.811(2) 0.9117(16) 0.1345(11) 0.0195(5) Uani 0.1359(15) 1 d P A 2
C154 C 0.920(3) 0.680(3) 0.1416(14) 0.0156(5) Uani 0.1359(15) 1 d P A 2
C155 C 0.704(2) 0.9714(16) 0.2252(12) 0.0164(5) Uani 0.1359(15) 1 d P A 2
C156 C 0.882(2) 0.8441(19) 0.1857(11) 0.0168(5) Uani 0.1359(15) 1 d P A 2
C157 C 0.693(2) 0.9968(15) 0.1607(10) 0.0180(5) Uani 0.1359(15) 1 d P A 2
C158 C 0.236(2) 0.8296(18) 0.1752(10) 0.0148(5) Uani 0.1359(15) 1 d P A 2
C159 C 0.565(3) 1.0276(19) 0.1374(13) 0.0216(12) Uani 0.1359(15) 1 d P A 2
C160 C 0.314(2) 0.7217(17) 0.3350(10) 0.0138(5) Uani 0.1359(15) 1 d P A 2
C361 C 0.4283(3) 0.3705(2) 0.16086(13) 0.0140(5) Uani 0.854(2) 1 d PD A 1
C362 C 0.4244(3) 0.3786(2) 0.08932(13) 0.0194(5) Uani 0.854(2) 1 d PD A 1
C363 C 0.2900(3) 0.3501(3) 0.19700(15) 0.0241(6) Uani 0.854(2) 1 d PD A 1
C364 C 0.2491(17) 0.3673(13) 0.1984(7) 0.0241(6) Uani 0.146(2) 1 d PD A 2
C365 C 0.3947(16) 0.3687(14) 0.1776(7) 0.0140(5) Uani 0.146(2) 1 d PD A 2
C366 C 0.4284(15) 0.3621(13) 0.1079(7) 0.0194(5) Uani 0.146(2) 1 d PD A 2
C391 C 0.7483(3) 0.2614(2) 0.29233(14) 0.0194(6) Uani 0.8944(16) 1 d PD A 1
C392 C 0.8717(3) 0.1994(2) 0.25277(16) 0.0287(6) Uani 0.8944(16) 1 d PD A 1
C393 C 0.7742(3) 0.2212(2) 0.36311(14) 0.0270(6) Uani 0.8944(16) 1 d PD A 1
C394 C 0.751(2) 0.238(3) 0.2861(10) 0.0194(6) Uani 0.1056(16) 1 d PD A 2
C395 C 0.8853(15) 0.2256(15) 0.2291(11) 0.0287(6) Uani 0.1056(16) 1 d PD A 2
C396 C 0.8529(19) 0.2055(14) 0.3383(9) 0.0270(6) Uani 0.1056(16) 1 d PD A 2
C400 C 0.9042(3) 0.1537(2) 0.02713(13) 0.0288(5) Uani 1 1 d . . .
H400 H 0.8664 0.0995 0.0165 0.035 Uiso 1 1 calc R . .
C401 C 1.0158(3) 0.1167(2) 0.06368(13) 0.0299(5) Uani 1 1 d . . .
H401 H 1.0532 0.0376 0.0775 0.036 Uiso 1 1 calc R . .
C402 C 1.0717(3) 0.1977(2) 0.07970(12) 0.0280(5) Uani 1 1 d . . .
H402 H 1.1465 0.1728 0.1043 0.034 Uiso 1 1 calc R . .
C403 C 1.0162(3) 0.3153(2) 0.05915(12) 0.0263(5) Uani 1 1 d . . .
H403 H 1.0536 0.3695 0.0700 0.032 Uiso 1 1 calc R . .
C404 C 0.9050(3) 0.3523(2) 0.02246(13) 0.0290(5) Uani 1 1 d . . .
H404 H 0.8678 0.4314 0.0086 0.035 Uiso 1 1 calc R . .
C405 C 0.8490(3) 0.2716(3) 0.00641(13) 0.0300(5) Uani 1 1 d . . .
H405 H 0.7743 0.2965 -0.0183 0.036 Uiso 1 1 calc R . .
F011 F 0.39825(19) 0.8502(2) 0.46872(9) 0.0322(4) Uani 0.881(2) 1 d PD A 1
F012 F 0.4496(3) 1.0499(2) 0.40726(15) 0.0618(8) Uani 0.881(2) 1 d PD A 1
F013 F 0.2464(3) 1.0831(2) 0.45402(12) 0.0510(6) Uani 0.881(2) 1 d PD A 1
F014 F 0.2694(4) 1.0967(2) 0.35425(13) 0.0576(7) Uani 0.881(2) 1 d PD A 1
F015 F 0.1313(2) 0.9107(2) 0.49511(9) 0.0353(5) Uani 0.881(2) 1 d PD A 1
F016 F 0.0864(3) 0.9506(3) 0.39824(12) 0.0394(6) Uani 0.881(2) 1 d PD A 1
F017 F 0.1751(2) 0.77513(18) 0.44466(11) 0.0358(5) Uani 0.881(2) 1 d PD A 1
F018 F 0.4378(13) 0.9067(15) 0.4512(7) 0.0322(4) Uani 0.119(2) 1 d PD A 2
F019 F 0.2448(19) 0.7955(15) 0.4676(7) 0.057(6) Uani 0.119(2) 1 d PD A 2
F020 F 0.1548(15) 0.9755(15) 0.4767(7) 0.0353(5) Uani 0.119(2) 1 d PD A 2
F021 F 0.1351(18) 0.917(2) 0.3946(8) 0.049(6) Uani 0.119(2) 1 d PD A 2
F022 F 0.219(2) 1.1329(17) 0.3547(10) 0.0576(7) Uani 0.119(2) 1 d PD A 2
F023 F 0.312(2) 1.1190(17) 0.4421(8) 0.0510(6) Uani 0.119(2) 1 d PD A 2
F024 F 0.4351(19) 1.1199(18) 0.3534(10) 0.0618(8) Uani 0.119(2) 1 d PD A 2
F071 F 0.6618(2) 0.7826(2) 0.47161(10) 0.0370(5) Uani 0.8119(19) 1 d PD A 1
F072 F 0.9193(3) 0.7790(3) 0.39922(11) 0.0492(7) Uani 0.8119(19) 1 d PD A 1
F073 F 0.9176(2) 0.7178(2) 0.49935(11) 0.0319(5) Uani 0.8119(19) 1 d PD A 1
F074 F 0.9749(2) 0.5965(3) 0.43731(12) 0.0460(6) Uani 0.8119(19) 1 d PD A 1
F075 F 0.7663(3) 0.5697(2) 0.55191(9) 0.0404(5) Uani 0.8119(19) 1 d PD A 1
F076 F 0.7592(3) 0.4853(2) 0.47970(11) 0.0469(6) Uani 0.8119(19) 1 d PD A 1
F077 F 0.5729(3) 0.5928(3) 0.51146(11) 0.0557(7) Uani 0.8119(19) 1 d PD A 1
F078 F 0.6211(10) 0.7224(10) 0.4874(5) 0.0370(5) Uani 0.1881(19) 1 d PD A 2
F079 F 0.8163(11) 0.8457(10) 0.4302(5) 0.0492(7) Uani 0.1881(19) 1 d PD A 2
F080 F 0.9584(12) 0.6870(9) 0.4164(5) 0.038(2) Uani 0.1881(19) 1 d PD A 2
F081 F 0.8805(12) 0.6980(12) 0.5110(5) 0.0319(5) Uani 0.1881(19) 1 d PD A 2
F082 F 0.6623(12) 0.4939(13) 0.4844(5) 0.0557(7) Uani 0.1881(19) 1 d PD A 2
F083 F 0.7531(11) 0.5047(10) 0.5479(4) 0.0404(5) Uani 0.1881(19) 1 d PD A 2
F084 F 0.8785(12) 0.4826(8) 0.4628(4) 0.0469(6) Uani 0.1881(19) 1 d PD A 2
F361 F 0.5249(2) 0.27086(16) 0.18143(11) 0.0212(4) Uani 0.854(2) 1 d PD A 1
F362 F 0.4142(2) 0.27827(16) 0.07880(9) 0.0271(4) Uani 0.854(2) 1 d PD A 1
F363 F 0.3166(3) 0.46052(17) 0.06642(10) 0.0360(5) Uani 0.854(2) 1 d PD A 1
F364 F 0.5388(2) 0.40385(19) 0.05692(9) 0.0340(5) Uani 0.854(2) 1 d PD A 1
F365 F 0.3034(3) 0.3118(2) 0.25831(9) 0.0402(5) Uani 0.854(2) 1 d PD A 1
F366 F 0.2441(2) 0.27150(18) 0.17786(11) 0.0278(4) Uani 0.854(2) 1 d PD A 1
F367 F 0.1916(2) 0.44818(18) 0.18839(14) 0.0414(6) Uani 0.854(2) 1 d PD A 1
F368 F 0.4829(11) 0.2727(9) 0.2056(6) 0.018(2) Uani 0.146(2) 1 d PD A 2
F369 F 0.5603(11) 0.3327(11) 0.0857(5) 0.0340(5) Uani 0.146(2) 1 d PD A 2
F370 F 0.3641(14) 0.2879(11) 0.0943(6) 0.0271(4) Uani 0.146(2) 1 d PD A 2
F371 F 0.3751(16) 0.4635(10) 0.0711(7) 0.0360(5) Uani 0.146(2) 1 d PD A 2
F372 F 0.1709(13) 0.4476(11) 0.1558(7) 0.0414(6) Uani 0.146(2) 1 d PD A 2
F373 F 0.2210(15) 0.3859(12) 0.2571(5) 0.0402(5) Uani 0.146(2) 1 d PD A 2
F374 F 0.2367(15) 0.2579(11) 0.2040(6) 0.0278(4) Uani 0.146(2) 1 d PD A 2
F391 F 0.64068(17) 0.21269(13) 0.28694(8) 0.0233(3) Uani 0.8944(16) 1 d PD A 1
F392 F 0.8338(2) 0.20684(16) 0.19507(9) 0.0370(4) Uani 0.8944(16) 1 d PD A 1
F393 F 0.97646(18) 0.25054(16) 0.24470(12) 0.0388(5) Uani 0.8944(16) 1 d PD A 1
F394 F 0.9177(2) 0.08787(15) 0.27883(10) 0.0367(4) Uani 0.8944(16) 1 d PD A 1
F395 F 0.7701(2) 0.10852(14) 0.38494(9) 0.0356(4) Uani 0.8944(16) 1 d PD A 1
F396 F 0.8974(2) 0.23339(18) 0.37192(11) 0.0456(5) Uani 0.8944(16) 1 d PD A 1
F397 F 0.6787(2) 0.28166(16) 0.39723(8) 0.0377(5) Uani 0.8944(16) 1 d PD A 1
F398 F 0.6299(13) 0.2000(11) 0.3318(7) 0.0233(3) Uani 0.1056(16) 1 d PD A 2
F399 F 0.9760(17) 0.2374(14) 0.3200(9) 0.0456(5) Uani 0.1056(16) 1 d PD A 2
F400 F 0.8372(18) 0.0954(11) 0.3438(8) 0.0356(4) Uani 0.1056(16) 1 d PD A 2
F401 F 0.768(2) 0.2600(15) 0.3786(8) 0.0377(5) Uani 0.1056(16) 1 d PD A 2
F402 F 0.9856(16) 0.1214(11) 0.2387(9) 0.0367(4) Uani 0.1056(16) 1 d PD A 2
F403 F 0.7569(15) 0.2206(13) 0.2207(8) 0.0370(4) Uani 0.1056(16) 1 d PD A 2
F404 F 0.9772(14) 0.2949(12) 0.1976(10) 0.0388(5) Uani 0.1056(16) 1 d PD A 2

loop_
_atom_site_aniso_label
_atom_site_aniso_U_11
_atom_site_aniso_U_22
_atom_site_aniso_U_33
_atom_site_aniso_U_23
_atom_site_aniso_U_13
_atom_site_aniso_U_12
C1 0.0124(10) 0.0184(12) 0.0190(11) -0.0101(9) -0.0025(8) -0.0023(8)
C2 0.0129(9) 0.0162(10) 0.0204(11) -0.0084(9) -0.0024(8) 0.0008(8)
C3 0.0094(10) 0.0191(11) 0.0165(13) -0.0089(10) -0.0012(8) -0.0026(8)
C4 0.0110(10) 0.0163(12) 0.0144(11) -0.0050(10) 0.0017(8) -0.0036(10)
C5 0.0146(9) 0.0133(11) 0.0142(10) -0.0059(9) 0.0009(8) -0.0043(10)
C6 0.0122(11) 0.0169(12) 0.0114(10) -0.0035(9) -0.0013(9) -0.0032(9)
C7 0.0100(12) 0.0172(12) 0.0143(10) -0.0050(9) -0.0033(9) -0.0046(8)
C8 0.0240(14) 0.0133(15) 0.0142(14) -0.0032(12) -0.0043(10) -0.0066(13)
C9 0.0185(12) 0.0162(11) 0.0179(11) -0.0078(9) -0.0034(10) -0.0053(11)
C10 0.0196(11) 0.0105(9) 0.0208(12) -0.0060(8) -0.0025(10) -0.0053(9)
C11 0.0221(13) 0.0102(10) 0.0177(17) -0.0055(13) 0.0021(13) -0.0022(8)
C011 0.0209(11) 0.0229(13) 0.0223(12) -0.0134(10) -0.0031(9) -0.0003(10)
C12 0.0165(10) 0.0131(10) 0.0232(11) -0.0075(9) -0.0050(8) 0.0016(8)
C012 0.0471(18) 0.0321(17) 0.045(2) -0.0277(16) 0.0109(15) -0.0132(15)
C13 0.0140(13) 0.0104(13) 0.0216(11) -0.0036(10) -0.0070(10) 0.0012(8)
C013 0.0187(13) 0.0328(14) 0.0251(13) -0.0140(11) 0.0003(11) -0.0019(11)
C014 0.0209(11) 0.0229(13) 0.0223(12) -0.0134(10) -0.0031(9) -0.0003(10)
C14 0.0117(9) 0.0141(12) 0.0177(13) -0.0036(8) -0.0055(9) 0.0011(8)
C015 0.0471(18) 0.0321(17) 0.045(2) -0.0277(16) 0.0109(15) -0.0132(15)
C15 0.0092(9) 0.0117(11) 0.0195(12) -0.0055(8) -0.0031(8) -0.0007(8)
C016 0.0187(13) 0.0328(14) 0.0251(13) -0.0140(11) 0.0003(11) -0.0019(11)
C16 0.0099(11) 0.0126(13) 0.0221(12) -0.0046(12) -0.0026(9) -0.0033(10)
C17 0.0128(9) 0.0134(9) 0.0114(11) -0.0064(8) 0.0016(8) -0.0073(7)
C18 0.0112(9) 0.0099(10) 0.0112(10) -0.0036(7) 0.0014(7) -0.0031(8)
C19 0.0137(9) 0.0140(9) 0.0117(9) -0.0011(7) -0.0008(7) -0.0048(8)
C20 0.0138(9) 0.0146(9) 0.0126(9) 0.0012(7) -0.0028(7) -0.0035(8)
C21 0.0110(7) 0.0111(7) 0.0144(9) -0.0020(6) -0.0037(6) -0.0010(5)
C22 0.0125(11) 0.0120(12) 0.0150(10) -0.0047(9) -0.0058(8) -0.0024(8)
C23 0.0151(11) 0.0103(18) 0.0247(13) -0.0023(16) -0.0089(9) -0.0032(15)
C24 0.0154(7) 0.0176(7) 0.0214(8) -0.0054(6) -0.0034(6) -0.0080(6)
C25 0.0154(7) 0.0176(7) 0.0214(8) -0.0054(6) -0.0034(6) -0.0080(6)
C26 0.0202(12) 0.0116(9) 0.0204(13) -0.0039(10) -0.0041(11) -0.0072(8)
C27 0.0225(12) 0.0112(10) 0.0225(16) -0.0015(10) -0.0015(10) -0.0102(9)
C28 0.0261(15) 0.0096(10) 0.0197(13) 0.0006(9) -0.0024(11) -0.0091(11)
C29 0.0332(14) 0.0076(13) 0.026(3) -0.0012(17) -0.014(2) -0.0044(10)
C30 0.0213(15) 0.0084(9) 0.0211(15) 0.0009(10) -0.0074(10) -0.0018(10)
C31 0.0235(13) 0.0107(14) 0.0148(13) 0.0008(9) -0.0057(10) -0.0024(11)
C32 0.0225(12) 0.0114(12) 0.0157(12) -0.0013(10) -0.0100(9) -0.0016(9)
C33 0.0148(13) 0.0134(11) 0.0157(15) -0.0004(11) -0.0082(10) -0.0021(9)
C34 0.0144(9) 0.0141(9) 0.0195(11) -0.0031(8) -0.0082(8) -0.0043(8)
C35 0.0175(10) 0.0128(9) 0.0148(10) -0.0022(8) -0.0059(8) -0.0045(8)
C36 0.0160(10) 0.0100(9) 0.0094(10) -0.0035(8) -0.0023(8) -0.0035(8)
C37 0.0131(10) 0.0106(10) 0.0128(11) -0.0011(9) -0.0014(9) -0.0043(8)
C38 0.0121(11) 0.0097(10) 0.0154(10) -0.0015(8) 0.0012(11) -0.0022(10)
C39 0.0132(10) 0.0093(9) 0.0114(10) -0.0008(8) -0.0019(8) -0.0016(7)
C40 0.0110(7) 0.0111(7) 0.0144(9) -0.0020(6) -0.0037(6) -0.0010(5)
C41 0.0111(11) 0.0126(13) 0.0191(11) -0.0047(10) -0.0024(9) -0.0004(8)
C42 0.0081(9) 0.0179(15) 0.0183(12) -0.0047(10) 0.0003(8) -0.0028(10)
C43 0.0099(9) 0.0166(12) 0.0207(12) -0.0048(10) 0.0025(8) -0.0053(9)
C44 0.0133(11) 0.0190(13) 0.0209(14) -0.0051(10) 0.0009(9) -0.0096(10)
C45 0.0192(11) 0.0163(11) 0.0221(12) -0.0025(10) 0.0022(10) -0.0115(9)
C46 0.0222(12) 0.0172(13) 0.0193(14) 0.0002(9) 0.0026(10) -0.0113(10)
C47 0.0280(12) 0.0139(10) 0.0171(11) 0.0025(8) -0.0016(9) -0.0101(9)
C48 0.0276(12) 0.0150(10) 0.0149(10) 0.0022(8) -0.0040(9) -0.0079(9)
C49 0.0241(15) 0.0157(12) 0.0112(10) -0.0003(8) -0.0026(13) -0.0061(13)
C50 0.0194(12) 0.0168(12) 0.0103(11) -0.0009(9) -0.0037(8) -0.0060(8)
C51 0.0222(12) 0.0117(12) 0.0112(12) -0.0016(9) -0.0041(9) -0.0062(10)
C52 0.0188(11) 0.0140(11) 0.0130(10) -0.0059(8) 0.0004(10) -0.0039(10)
C53 0.0149(8) 0.0118(7) 0.0151(8) -0.0054(6) 0.0003(7) -0.0035(6)
C54 0.0149(8) 0.0118(7) 0.0151(8) -0.0054(6) 0.0003(7) -0.0035(6)
C55 0.0130(9) 0.0144(10) 0.0195(11) -0.0066(8) 0.0004(8) -0.0013(8)
C56 0.0150(10) 0.0186(11) 0.0168(11) -0.0066(9) 0.0036(8) -0.0043(8)
C57 0.0138(13) 0.0201(11) 0.0159(17) -0.0078(12) 0.0052(10) -0.0081(9)
C58 0.0194(13) 0.0212(15) 0.0134(12) 0.0017(13) 0.0031(9) -0.0101(12)
C59 0.0245(11) 0.0164(12) 0.0105(9) -0.0010(10) 0.0037(8) -0.0107(12)
C60 0.0158(12) 0.0169(12) 0.0130(10) -0.0039(9) 0.0037(9) -0.0070(8)
C071 0.0195(12) 0.0187(16) 0.0200(11) -0.0068(13) -0.0057(9) -0.0063(10)
C072 0.0180(17) 0.051(2) 0.0269(15) -0.0079(15) -0.0107(15) -0.0104(15)
C073 0.050(2) 0.040(2) 0.0217(15) -0.0001(13) -0.0134(15) -0.0184(17)
C074 0.0195(12) 0.0187(16) 0.0200(11) -0.0068(13) -0.0057(9) -0.0063(10)
C075 0.0180(17) 0.051(2) 0.0269(15) -0.0079(15) -0.0107(15) -0.0104(15)
C076 0.050(2) 0.040(2) 0.0217(15) -0.0001(13) -0.0134(15) -0.0184(17)
C100 0.0144(9) 0.0141(9) 0.0195(11) -0.0031(8) -0.0082(8) -0.0043(8)
C101 0.0194(12) 0.0168(12) 0.0103(11) -0.0009(9) -0.0037(8) -0.0060(8)
C102 0.0144(9) 0.0141(9) 0.0195(11) -0.0031(8) -0.0082(8) -0.0043(8)
C103 0.0160(10) 0.0100(9) 0.0094(10) -0.0035(8) -0.0023(8) -0.0035(8)
C104 0.0122(11) 0.0169(12) 0.0114(10) -0.0035(9) -0.0013(9) -0.0032(9)
C105 0.0154(7) 0.0176(7) 0.0214(8) -0.0054(6) -0.0034(6) -0.0080(6)
C106 0.0110(10) 0.0163(12) 0.0144(11) -0.0050(10) 0.0017(8) -0.0036(10)
C107 0.0196(11) 0.0105(9) 0.0208(12) -0.0060(8) -0.0025(10) -0.0053(9)
C108 0.0240(14) 0.0133(15) 0.0142(14) -0.0032(12) -0.0043(10) -0.0066(13)
C110 0.0151(11) 0.0103(18) 0.0247(13) -0.0023(16) -0.0089(9) -0.0032(15)
C111 0.0125(11) 0.0120(12) 0.0150(10) -0.0047(9) -0.0058(8) -0.0024(8)
C112 0.0245(11) 0.0164(12) 0.0105(9) -0.0010(10) 0.0037(8) -0.0107(12)
C113 0.0149(8) 0.0118(7) 0.0151(8) -0.0054(6) 0.0003(7) -0.0035(6)
C114 0.0194(13) 0.0212(15) 0.0134(12) 0.0017(13) 0.0031(9) -0.0101(12)
C115 0.0132(10) 0.0093(9) 0.0114(10) -0.0008(8) -0.0019(8) -0.0016(7)
C116 0.0241(15) 0.0157(12) 0.0112(10) -0.0003(8) -0.0026(13) -0.0061(13)
C117 0.0158(12) 0.0169(12) 0.0130(10) -0.0039(9) 0.0037(9) -0.0070(8)
C118 0.0138(9) 0.0146(9) 0.0126(9) 0.0012(7) -0.0028(7) -0.0035(8)
C119 0.0133(11) 0.0190(13) 0.0209(14) -0.0051(10) 0.0009(9) -0.0096(10)
C120 0.0245(11) 0.0164(12) 0.0105(9) -0.0010(10) 0.0037(8) -0.0107(12)
C121 0.0222(12) 0.0117(12) 0.0112(12) -0.0016(9) -0.0041(9) -0.0062(10)
C122 0.0154(7) 0.0176(7) 0.0214(8) -0.0054(6) -0.0034(6) -0.0080(6)
C123 0.0138(9) 0.0146(9) 0.0126(9) 0.0012(7) -0.0028(7) -0.0035(8)
C124 0.0276(12) 0.0150(10) 0.0149(10) 0.0022(8) -0.0040(9) -0.0079(9)
C125 0.0124(10) 0.0184(12) 0.0190(11) -0.0101(9) -0.0025(8) -0.0023(8)
C126 0.0194(13) 0.0212(15) 0.0134(12) 0.0017(13) 0.0031(9) -0.0101(12)
C127 0.0110(7) 0.0111(7) 0.0144(9) -0.0020(6) -0.0037(6) -0.0010(5)
C128 0.0146(9) 0.0133(11) 0.0142(10) -0.0059(9) 0.0009(8) -0.0043(10)
C129 0.0225(12) 0.0114(12) 0.0157(12) -0.0013(10) -0.0100(9) -0.0016(9)
C130 0.0221(13) 0.0102(10) 0.0177(17) -0.0055(13) 0.0021(13) -0.0022(8)
C131 0.0235(13) 0.0107(14) 0.0148(13) 0.0008(9) -0.0057(10) -0.0024(11)
C132 0.0131(10) 0.0106(10) 0.0128(11) -0.0011(9) -0.0014(9) -0.0043(8)
C133 0.0202(12) 0.0116(9) 0.0204(13) -0.0039(10) -0.0041(11) -0.0072(8)
C134 0.0165(10) 0.0131(10) 0.0232(11) -0.0075(9) -0.0050(8) 0.0016(8)
C135 0.0111(11) 0.0126(13) 0.0191(11) -0.0047(10) -0.0024(9) -0.0004(8)
C136 0.0213(15) 0.0084(9) 0.0211(15) 0.0009(10) -0.0074(10) -0.0018(10)
C137 0.0128(9) 0.0134(9) 0.0114(11) -0.0064(8) 0.0016(8) -0.0073(7)
C138 0.0124(10) 0.0184(12) 0.0190(11) -0.0101(9) -0.0025(8) -0.0023(8)
C139 0.0276(12) 0.0150(10) 0.0149(10) 0.0022(8) -0.0040(9) -0.0079(9)
C140 0.0140(13) 0.0104(13) 0.0216(11) -0.0036(10) -0.0070(10) 0.0012(8)
C141 0.017(6) 0.011(6) 0.014(6) -0.005(5) -0.002(5) -0.003(5)
C142 0.0146(9) 0.0133(11) 0.0142(10) -0.0059(9) 0.0009(8) -0.0043(10)
C143 0.0099(11) 0.0126(13) 0.0221(12) -0.0046(12) -0.0026(9) -0.0033(10)
C144 0.0100(12) 0.0172(12) 0.0143(10) -0.0050(9) -0.0033(9) -0.0046(8)
C145 0.0092(9) 0.0117(11) 0.0195(12) -0.0055(8) -0.0031(8) -0.0007(8)
C146 0.0117(9) 0.0141(12) 0.0177(13) -0.0036(8) -0.0055(9) 0.0011(8)
C147 0.0110(7) 0.0111(7) 0.0144(9) -0.0020(6) -0.0037(6) -0.0010(5)
C148 0.0165(10) 0.0131(10) 0.0232(11) -0.0075(9) -0.0050(8) 0.0016(8)
C149 0.0149(8) 0.0118(7) 0.0151(8) -0.0054(6) 0.0003(7) -0.0035(6)
C150 0.0121(11) 0.0097(10) 0.0154(10) -0.0015(8) 0.0012(11) -0.0022(10)
C151 0.0128(9) 0.0134(9) 0.0114(11) -0.0064(8) 0.0016(8) -0.0073(7)
C152 0.0150(10) 0.0186(11) 0.0168(11) -0.0066(9) 0.0036(8) -0.0043(8)
C153 0.0222(12) 0.0172(13) 0.0193(14) 0.0002(9) 0.0026(10) -0.0113(10)
C154 0.0099(9) 0.0166(12) 0.0207(12) -0.0048(10) 0.0025(8) -0.0053(9)
C155 0.0202(12) 0.0116(9) 0.0204(13) -0.0039(10) -0.0041(11) -0.0072(8)
C156 0.0133(11) 0.0190(13) 0.0209(14) -0.0051(10) 0.0009(9) -0.0096(10)
C157 0.0225(12) 0.0112(10) 0.0225(16) -0.0015(10) -0.0015(10) -0.0102(9)
C158 0.0117(9) 0.0141(12) 0.0177(13) -0.0036(8) -0.0055(9) 0.0011(8)
C159 0.0332(14) 0.0076(13) 0.026(3) -0.0012(17) -0.014(2) -0.0044(10)
C160 0.0110(10) 0.0163(12) 0.0144(11) -0.0050(10) 0.0017(8) -0.0036(10)
C361 0.0149(12) 0.0124(9) 0.0151(13) -0.0030(9) -0.0009(8) -0.0039(9)
C362 0.0298(12) 0.0184(12) 0.0123(13) -0.0025(10) -0.0069(11) -0.0078(9)
C363 0.0216(15) 0.0235(13) 0.0335(13) -0.0145(11) 0.0017(12) -0.0102(12)
C364 0.0216(15) 0.0235(13) 0.0335(13) -0.0145(11) 0.0017(12) -0.0102(12)
C365 0.0149(12) 0.0124(9) 0.0151(13) -0.0030(9) -0.0009(8) -0.0039(9)
C366 0.0298(12) 0.0184(12) 0.0123(13) -0.0025(10) -0.0069(11) -0.0078(9)
C391 0.0220(10) 0.0096(14) 0.0289(13) -0.0063(9) -0.0089(9) -0.0019(9)
C392 0.0264(12) 0.0161(12) 0.0391(17) -0.0043(11) 0.0032(12) -0.0017(10)
C393 0.0376(15) 0.0157(11) 0.0245(13) -0.0006(10) -0.0111(11) 0.0005(11)
C394 0.0220(10) 0.0096(14) 0.0289(13) -0.0063(9) -0.0089(9) -0.0019(9)
C395 0.0264(12) 0.0161(12) 0.0391(17) -0.0043(11) 0.0032(12) -0.0017(10)
C396 0.0376(15) 0.0157(11) 0.0245(13) -0.0006(10) -0.0111(11) 0.0005(11)
C400 0.0326(13) 0.0310(12) 0.0272(12) -0.0079(10) 0.0020(10) -0.0161(10)
C401 0.0361(13) 0.0217(11) 0.0277(12) 0.0002(9) -0.0018(10) -0.0053(10)
C402 0.0262(11) 0.0284(12) 0.0271(12) -0.0047(9) -0.0077(9) -0.0006(9)
C403 0.0270(11) 0.0250(11) 0.0289(12) -0.0092(9) -0.0050(9) -0.0048(9)
C404 0.0309(12) 0.0233(11) 0.0285(12) -0.0060(9) -0.0073(10) 0.0043(9)
C405 0.0231(11) 0.0374(14) 0.0290(12) -0.0089(10) -0.0065(9) -0.0026(10)
F011 0.0248(8) 0.0500(12) 0.0234(9) -0.0192(8) -0.0060(7) 0.0014(8)
F012 0.0598(15) 0.0613(16) 0.088(2) -0.0572(15) 0.0244(14) -0.0341(13)
F013 0.0617(16) 0.0441(13) 0.0557(14) -0.0401(11) 0.0152(12) -0.0103(11)
F014 0.099(2) 0.0208(11) 0.0481(13) -0.0131(10) 0.0034(14) -0.0041(12)
F015 0.0300(9) 0.0485(12) 0.0278(9) -0.0228(9) 0.0061(7) -0.0003(8)
F016 0.0221(12) 0.0565(16) 0.0335(12) -0.0121(10) -0.0059(10) 0.0058(11)
F017 0.0307(10) 0.0388(10) 0.0407(11) -0.0196(9) 0.0141(8) -0.0121(8)
F018 0.0248(8) 0.0500(12) 0.0234(9) -0.0192(8) -0.0060(7) 0.0014(8)
F019 0.043(9) 0.083(14) 0.017(7) 0.004(7) 0.013(6) 0.014(9)
F020 0.0300(9) 0.0485(12) 0.0278(9) -0.0228(9) 0.0061(7) -0.0003(8)
F021 0.018(9) 0.075(15) 0.040(10) -0.020(9) 0.008(8) 0.014(8)
F022 0.099(2) 0.0208(11) 0.0481(13) -0.0131(10) 0.0034(14) -0.0041(12)
F023 0.0617(16) 0.0441(13) 0.0557(14) -0.0401(11) 0.0152(12) -0.0103(11)
F024 0.0598(15) 0.0613(16) 0.088(2) -0.0572(15) 0.0244(14) -0.0341(13)
F071 0.0374(11) 0.0432(13) 0.0320(10) -0.0241(10) -0.0145(9) 0.0094(9)
F072 0.0479(13) 0.0719(19) 0.0385(12) 0.0030(11) -0.0172(10) -0.0404(14)
F073 0.0283(12) 0.0466(13) 0.0311(11) -0.0108(9) -0.0116(9) -0.0197(9)
F074 0.0289(11) 0.0653(18) 0.0460(13) -0.0255(12) -0.0144(9) 0.0041(11)
F075 0.0563(13) 0.0545(14) 0.0179(8) 0.0047(9) -0.0186(8) -0.0301(11)
F076 0.084(2) 0.0303(11) 0.0313(11) 0.0058(8) -0.0249(12) -0.0228(12)
F077 0.0473(14) 0.098(2) 0.0270(11) 0.0024(12) -0.0054(9) -0.0412(14)
F078 0.0374(11) 0.0432(13) 0.0320(10) -0.0241(10) -0.0145(9) 0.0094(9)
F079 0.0479(13) 0.0719(19) 0.0385(12) 0.0030(11) -0.0172(10) -0.0404(14)
F080 0.045(6) 0.030(5) 0.046(6) -0.017(5) -0.027(5) -0.002(4)
F081 0.0283(12) 0.0466(13) 0.0311(11) -0.0108(9) -0.0116(9) -0.0197(9)
F082 0.0473(14) 0.098(2) 0.0270(11) 0.0024(12) -0.0054(9) -0.0412(14)
F083 0.0563(13) 0.0545(14) 0.0179(8) 0.0047(9) -0.0186(8) -0.0301(11)
F084 0.084(2) 0.0303(11) 0.0313(11) 0.0058(8) -0.0249(12) -0.0228(12)
F361 0.0266(11) 0.0119(7) 0.0265(11) -0.0037(8) -0.0126(8) -0.0017(7)
F362 0.0445(13) 0.0213(8) 0.0216(10) -0.0111(7) -0.0041(8) -0.0113(9)
F363 0.0489(14) 0.0248(8) 0.0364(10) -0.0070(7) -0.0286(10) 0.0017(9)
F364 0.0448(11) 0.0442(11) 0.0230(9) -0.0167(8) 0.0073(8) -0.0249(9)
F365 0.0568(14) 0.0521(13) 0.0254(9) -0.0110(9) 0.0085(9) -0.0412(11)
F366 0.0292(8) 0.0290(9) 0.0348(11) -0.0154(9) -0.0003(10) -0.0171(7)
F367 0.0225(9) 0.0299(9) 0.0767(19) -0.0280(11) 0.0098(10) -0.0065(7)
F368 0.013(5) 0.011(4) 0.031(7) -0.010(5) -0.003(4) 0.000(3)
F369 0.0448(11) 0.0442(11) 0.0230(9) -0.0167(8) 0.0073(8) -0.0249(9)
F370 0.0445(13) 0.0213(8) 0.0216(10) -0.0111(7) -0.0041(8) -0.0113(9)
F371 0.0489(14) 0.0248(8) 0.0364(10) -0.0070(7) -0.0286(10) 0.0017(9)
F372 0.0225(9) 0.0299(9) 0.0767(19) -0.0280(11) 0.0098(10) -0.0065(7)
F373 0.0568(14) 0.0521(13) 0.0254(9) -0.0110(9) 0.0085(9) -0.0412(11)
F374 0.0292(8) 0.0290(9) 0.0348(11) -0.0154(9) -0.0003(10) -0.0171(7)
F391 0.0253(7) 0.0150(6) 0.0309(8) -0.0020(6) -0.0092(6) -0.0061(6)
F392 0.0477(11) 0.0259(9) 0.0346(10) -0.0133(7) 0.0088(8) -0.0038(8)
F393 0.0202(8) 0.0227(8) 0.0693(14) -0.0131(9) 0.0093(8) -0.0018(6)
F394 0.0332(9) 0.0151(7) 0.0543(12) -0.0055(7) -0.0040(8) 0.0057(6)
F395 0.0558(12) 0.0150(7) 0.0311(9) 0.0053(6) -0.0139(8) -0.0042(7)
F396 0.0518(13) 0.0328(10) 0.0556(13) -0.0020(9) -0.0365(11) -0.0061(9)
F397 0.0633(14) 0.0234(8) 0.0199(8) -0.0019(6) -0.0039(8) -0.0008(9)
F398 0.0253(7) 0.0150(6) 0.0309(8) -0.0020(6) -0.0092(6) -0.0061(6)
F399 0.0518(13) 0.0328(10) 0.0556(13) -0.0020(9) -0.0365(11) -0.0061(9)
F400 0.0558(12) 0.0150(7) 0.0311(9) 0.0053(6) -0.0139(8) -0.0042(7)
F401 0.0633(14) 0.0234(8) 0.0199(8) -0.0019(6) -0.0039(8) -0.0008(9)
F402 0.0332(9) 0.0151(7) 0.0543(12) -0.0055(7) -0.0040(8) 0.0057(6)
F403 0.0477(11) 0.0259(9) 0.0346(10) -0.0133(7) 0.0088(8) -0.0038(8)
F404 0.0202(8) 0.0227(8) 0.0693(14) -0.0131(9) 0.0093(8) -0.0018(6)

loop_
_atom_type_symbol
_atom_type_description
_atom_type_scat_dispersion_real
_atom_type_scat_dispersion_imag
_atom_type_scat_source
C C 0.0033 0.0016 'International Tables Vol C Tables 4.2.6.8 and 6.1.1.4'
F F 0.0171 0.0103 'International Tables Vol C Tables 4.2.6.8 and 6.1.1.4'
H H 0.0000 0.0000 'International Tables Vol C Tables 4.2.6.8 and 6.1.1.4'

loop_
_geom_angle_atom_site_label_1
_geom_angle_atom_site_label_2
_geom_angle_atom_site_label_3
_geom_angle
_geom_angle_site_symmetry_1
_geom_angle_site_symmetry_3
_geom_angle_publ_flag
C9 C1 C2 109.6(2) . . ?
C9 C1 C5 106.8(2) . . ?
C2 C1 C5 99.91(19) . . ?
C9 C1 C011 112.9(2) . . ?
C2 C1 C011 113.59(19) . . ?
C5 C1 C011 113.1(2) . . ?
C12 C2 C3 118.8(2) . . ?
C12 C2 C1 122.8(2) . . ?
C3 C2 C1 110.3(2) . . ?
C15 C3 C2 121.8(3) . . ?
C15 C3 C4 118.7(2) . . ?
C2 C3 C4 109.1(2) . . ?
C18 C4 C5 121.3(2) . . ?
C18 C4 C3 120.0(2) . . ?
C5 C4 C3 108.6(2) . . ?
C6 C5 C4 118.8(2) . . ?
C6 C5 C1 123.8(2) . . ?
C4 C5 C1 109.9(2) . . ?
C5 C6 C20 119.4(2) . . ?
C5 C6 C7 124.1(3) . . ?
C20 C6 C7 109.5(2) . . ?
C8 C7 C22 108.6(3) . . ?
C8 C7 C6 107.2(3) . . ?
C22 C7 C6 99.8(2) . . ?
C8 C7 C071 111.2(2) . . ?
C22 C7 C071 113.9(2) . . ?
C6 C7 C071 115.3(2) . . ?
C9 C8 C25 109.6(2) . . ?
C9 C8 C7 123.4(3) . . ?
C25 C8 C7 122.4(3) . . ?
C8 C9 C10 107.5(3) . . ?
C8 C9 C1 126.4(3) . . ?
C10 C9 C1 121.8(2) . . ?
C11 C10 C26 121.2(3) . . ?
C11 C10 C9 119.7(3) . . ?
C26 C10 C9 108.6(2) . . ?
C10 C11 C29 120.0(5) . . ?
C10 C11 C12 122.1(3) . . ?
C29 C11 C12 105.1(4) . . ?
F011 C011 C012 106.4(2) . . ?
F011 C011 C013 104.3(2) . . ?
C012 C011 C013 110.1(2) . . ?
F011 C011 C1 108.8(2) . . ?
C012 C011 C1 112.8(3) . . ?
C013 C011 C1 113.8(2) . . ?
C2 C12 C13 120.7(2) . . ?
C2 C12 C11 119.4(2) . . ?
C13 C12 C11 109.1(2) . . ?
F014 C012 F012 109.3(4) . . ?
F014 C012 F013 107.5(3) . . ?
F012 C012 F013 106.8(3) . . ?
F014 C012 C011 111.0(3) . . ?
F012 C012 C011 109.8(3) . . ?
F013 C012 C011 112.2(3) . . ?
C14 C13 C12 120.4(3) . . ?
C14 C13 C30 119.9(3) . . ?
C12 C13 C30 108.4(2) . . ?
F016 C013 F015 108.2(2) . . ?
F016 C013 F017 108.0(3) . . ?
F015 C013 F017 107.1(3) . . ?
F016 C013 C011 111.3(3) . . ?
F015 C013 C011 111.4(2) . . ?
F017 C013 C011 110.7(2) . . ?
F018 C014 C015 111.9(17) . . ?
F018 C014 C016 101.0(16) . . ?
C015 C014 C016 115.9(14) . . ?
F018 C014 C125 101.0(14) . . ?
C015 C014 C125 113.7(15) . . ?
C016 C014 C125 111.5(15) . . ?
C13 C14 C15 118.9(3) . . ?
C13 C14 C33 119.8(3) . . ?
C15 C14 C33 108.8(2) . . ?
F022 C015 F024 106.8(18) . . ?
F022 C015 F023 112.2(17) . . ?
F024 C015 F023 108.3(16) . . ?
F022 C015 C014 111.2(16) . . ?
F024 C015 C014 112.7(17) . . ?
F023 C015 C014 105.6(16) . . ?
C3 C15 C14 119.2(2) . . ?
C3 C15 C16 120.3(2) . . ?
C14 C15 C16 107.8(2) . . ?
F021 C016 F019 105.0(16) . . ?
F021 C016 F020 106.5(15) . . ?
F019 C016 F020 109.7(15) . . ?
F021 C016 C014 111.3(16) . . ?
F019 C016 C014 117.2(16) . . ?
F020 C016 C014 106.7(14) . . ?
C17 C16 C15 120.7(3) . . ?
C17 C16 C34 119.1(2) . . ?
C15 C16 C34 108.1(2) . . ?
C16 C17 C18 118.9(2) . . ?
C16 C17 C37 121.1(2) . . ?
C18 C17 C37 108.6(2) . . ?
C4 C18 C19 119.6(2) . . ?
C4 C18 C17 121.3(2) . . ?
C19 C18 C17 106.8(2) . . ?
C20 C19 C18 119.3(2) . . ?
C20 C19 C38 121.2(2) . . ?
C18 C19 C38 107.8(2) . . ?
C19 C20 C6 121.5(2) . . ?
C19 C20 C21 119.4(2) . . ?
C6 C20 C21 108.8(2) . . ?
C40 C21 C22 122.0(2) . . ?
C40 C21 C20 120.9(2) . . ?
C22 C21 C20 107.8(2) . . ?
C23 C22 C21 118.5(3) . . ?
C23 C22 C7 123.1(3) . . ?
C21 C22 C7 111.6(2) . . ?
C22 C23 C42 121.9(3) . . ?
C22 C23 C24 122.0(4) . . ?
C42 C23 C24 105.2(4) . . ?
C25 C24 C44 120.0(2) . . ?
C25 C24 C23 117.9(3) . . ?
C44 C24 C23 109.0(3) . . ?
C24 C25 C26 119.6(2) . . ?
C24 C25 C8 121.3(2) . . ?
C26 C25 C8 108.3(2) . . ?
C27 C26 C10 120.8(2) . . ?
C27 C26 C25 120.9(3) . . ?
C10 C26 C25 106.0(2) . . ?
C26 C27 C45 119.7(3) . . ?
C26 C27 C28 119.3(3) . . ?
C45 C27 C28 108.4(3) . . ?
C29 C28 C27 118.2(4) . . ?
C29 C28 C47 121.8(3) . . ?
C27 C28 C47 107.5(3) . . ?
C28 C29 C11 120.5(5) . . ?
C28 C29 C30 116.4(5) . . ?
C11 C29 C30 111.0(7) . . ?
C31 C30 C29 122.1(4) . . ?
C31 C30 C13 120.5(3) . . ?
C29 C30 C13 106.3(5) . . ?
C30 C31 C48 120.2(3) . . ?
C30 C31 C32 119.5(3) . . ?
C48 C31 C32 107.6(2) . . ?
C33 C32 C50 119.3(3) . . ?
C33 C32 C31 120.1(3) . . ?
C50 C32 C31 108.0(3) . . ?
C32 C33 C34 120.4(3) . . ?
C32 C33 C14 120.1(3) . . ?
C34 C33 C14 108.1(2) . . ?
C35 C34 C33 120.7(2) . . ?
C35 C34 C16 120.9(2) . . ?
C33 C34 C16 107.1(2) . . ?
C34 C35 C51 119.0(2) . . ?
C34 C35 C36 123.4(2) . . ?
C51 C35 C36 110.0(2) . . ?
C37 C36 C35 109.2(2) . . ?
C37 C36 C53 106.81(19) . . ?
C35 C36 C53 100.45(19) . . ?
C37 C36 C361 113.5(2) . . ?
C35 C36 C361 113.91(18) . . ?
C53 C36 C361 112.0(2) . . ?
C38 C37 C17 107.6(2) . . ?
C38 C37 C36 125.8(3) . . ?
C17 C37 C36 122.0(2) . . ?
C37 C38 C19 109.2(2) . . ?
C37 C38 C39 124.2(3) . . ?
C19 C38 C39 122.1(2) . . ?
C38 C39 C40 108.7(2) . . ?
C38 C39 C54 106.7(2) . . ?
C40 C39 C54 100.5(2) . . ?
C38 C39 C391 111.7(2) . . ?
C40 C39 C391 113.24(19) . . ?
C54 C39 C391 115.2(2) . . ?
C21 C40 C41 118.5(2) . . ?
C21 C40 C39 123.3(2) . . ?
C41 C40 C39 110.1(2) . . ?
C42 C41 C40 120.2(3) . . ?
C42 C41 C55 120.6(3) . . ?
C40 C41 C55 108.9(2) . . ?
C41 C42 C23 118.6(3) . . ?
C41 C42 C43 119.9(3) . . ?
C23 C42 C43 109.9(2) . . ?
C57 C43 C44 120.8(3) . . ?
C57 C43 C42 119.1(3) . . ?
C44 C43 C42 108.6(2) . . ?
C45 C44 C43 120.0(3) . . ?
C45 C44 C24 120.6(3) . . ?
C43 C44 C24 107.3(2) . . ?
C44 C45 C27 119.3(3) . . ?
C44 C45 C46 119.9(2) . . ?
C27 C45 C46 108.4(3) . . ?
C58 C46 C45 120.4(3) . . ?
C58 C46 C47 119.7(3) . . ?
C45 C46 C47 107.5(3) . . ?
C48 C47 C28 119.5(3) . . ?
C48 C47 C46 119.9(2) . . ?
C28 C47 C46 108.1(2) . . ?
C47 C48 C31 120.0(2) . . ?
C47 C48 C49 120.0(2) . . ?
C31 C48 C49 108.0(2) . . ?
C59 C49 C50 120.2(3) . . ?
C59 C49 C48 120.1(3) . . ?
C50 C49 C48 107.5(2) . . ?
C51 C50 C32 119.1(3) . . ?
C51 C50 C49 120.0(3) . . ?
C32 C50 C49 108.9(2) . . ?
C50 C51 C35 121.4(3) . . ?
C50 C51 C52 119.5(3) . . ?
C35 C51 C52 108.8(2) . . ?
C60 C52 C53 121.3(3) . . ?
C60 C52 C51 120.0(2) . . ?
C53 C52 C51 109.3(2) . . ?
C54 C53 C52 119.8(2) . . ?
C54 C53 C36 123.4(2) . . ?
C52 C53 C36 109.2(2) . . ?
C53 C54 C55 119.0(2) . . ?
C53 C54 C39 124.9(2) . . ?
C55 C54 C39 109.1(2) . . ?
C56 C55 C54 121.5(2) . . ?
C56 C55 C41 119.2(2) . . ?
C54 C55 C41 108.9(2) . . ?
C55 C56 C60 119.2(2) . . ?
C55 C56 C57 120.6(2) . . ?
C60 C56 C57 108.3(2) . . ?
C43 C57 C56 120.7(3) . . ?
C43 C57 C58 119.1(3) . . ?
C56 C57 C58 108.0(2) . . ?
C46 C58 C59 120.5(3) . . ?
C46 C58 C57 119.8(3) . . ?
C59 C58 C57 107.2(3) . . ?
C49 C59 C58 119.8(3) . . ?
C49 C59 C60 119.8(3) . . ?
C58 C59 C60 108.5(2) . . ?
C52 C60 C56 118.9(2) . . ?
C52 C60 C59 120.5(2) . . ?
C56 C60 C59 108.0(2) . . ?
F071 C071 C073 104.5(3) . . ?
F071 C071 C072 105.9(3) . . ?
C073 C071 C072 110.7(3) . . ?
F071 C071 C7 109.2(3) . . ?
C073 C071 C7 112.7(2) . . ?
C072 C071 C7 113.2(3) . . ?
F072 C072 F074 107.9(4) . . ?
F072 C072 F073 107.9(3) . . ?
F074 C072 F073 108.9(3) . . ?
F072 C072 C071 110.9(3) . . ?
F074 C072 C071 110.3(3) . . ?
F073 C072 C071 110.8(3) . . ?
F076 C073 F075 106.2(3) . . ?
F076 C073 F077 106.9(3) . . ?
F075 C073 F077 108.8(3) . . ?
F076 C073 C071 112.6(3) . . ?
F075 C073 C071 112.0(3) . . ?
F077 C073 C071 110.1(3) . . ?
F078 C074 C076 108.8(14) . . ?
F078 C074 C075 99.6(12) . . ?
C076 C074 C075 107.8(13) . . ?
F078 C074 C104 107.8(14) . . ?
C076 C074 C104 114.9(13) . . ?
C075 C074 C104 116.7(14) . . ?
F081 C075 F079 110.0(11) . . ?
F081 C075 F080 103.9(11) . . ?
F079 C075 F080 104.3(11) . . ?
F081 C075 C074 106.5(12) . . ?
F079 C075 C074 119.1(11) . . ?
F080 C075 C074 112.2(12) . . ?
F083 C076 F084 110.7(12) . . ?
F083 C076 F082 87.1(10) . . ?
F084 C076 F082 106.8(13) . . ?
F083 C076 C074 127.4(15) . . ?
F084 C076 C074 114.4(11) . . ?
F082 C076 C074 104.0(12) . . ?
C102 C100 C129 122.1(16) . . ?
C102 C100 C101 124.6(15) . . ?
C129 C100 C101 101.1(16) . . ?
C121 C101 C116 122(2) . . ?
C121 C101 C100 113.3(18) . . ?
C116 C101 C100 113.2(18) . . ?
C100 C102 C151 120.3(16) . . ?
C100 C102 C132 123.9(15) . . ?
C151 C102 C132 107.0(15) . . ?
C113 C103 C132 125.6(17) . . ?
C113 C103 C121 106.8(16) . . ?
C132 C103 C121 122.8(15) . . ?
C142 C104 C144 104(2) . . ?
C142 C104 C074 122.2(17) . . ?
C144 C104 C074 103.7(18) . . ?
C142 C104 C138 111.2(17) . . ?
C144 C104 C138 103.6(19) . . ?
C074 C104 C138 110.0(16) . . ?
C122 C105 C111 110(2) . . ?
C122 C105 C144 123.7(16) . . ?
C111 C105 C144 116(2) . . ?
C137 C106 C160 120.2(19) . . ?
C137 C106 C123 113.6(17) . . ?
C160 C106 C123 113.6(17) . . ?
C130 C107 C148 141(4) . . ?
C130 C107 C133 118(3) . . ?
C148 C107 C133 89.5(17) . . ?
C144 C108 C125 118(2) . . ?
C144 C108 C133 122(2) . . ?
C125 C108 C133 112.2(18) . . ?
C111 C110 C135 133(3) . . ?
C111 C110 C119 107(2) . . ?
C135 C110 C119 110(2) . . ?
C110 C111 C105 139(3) . . ?
C110 C111 C138 105(2) . . ?
C105 C111 C138 102(3) . . ?
C117 C112 C120 123(2) . . ?
C117 C112 C126 121.4(18) . . ?
C120 C112 C126 102.3(18) . . ?
C103 C113 C141 112.9(16) . . ?
C103 C113 C149 122.0(18) . . ?
C141 C113 C149 119.1(16) . . ?
C153 C114 C126 117(2) . . ?
C153 C114 C124 116.5(19) . . ?
C126 C114 C124 113.7(19) . . ?
C150 C115 C149 129(2) . . ?
C150 C115 C118 114.4(18) . . ?
C149 C115 C118 109.9(16) . . ?
C120 C116 C101 119(2) . . ?
C120 C116 C131 122(2) . . ?
C101 C116 C131 105.0(18) . . ?
C121 C117 C112 120(2) . . ?
C121 C117 C141 115.4(17) . . ?
C112 C117 C141 115.6(18) . . ?
C123 C118 C127 123.1(14) . . ?
C123 C118 C115 123.1(14) . . ?
C127 C118 C115 104.0(14) . . ?
C156 C119 C154 118(2) . . ?
C156 C119 C110 125(2) . . ?
C154 C119 C110 104(2) . . ?
C116 C120 C112 117(2) . . ?
C116 C120 C124 117(2) . . ?
C112 C120 C124 116(2) . . ?
C117 C121 C101 120(2) . . ?
C117 C121 C103 104.3(17) . . ?
C101 C121 C103 124.7(18) . . ?
C105 C122 C155 122.1(16) . . ?
C105 C122 C156 123.2(16) . . ?
C155 C122 C156 100.8(17) . . ?
C118 C123 C106 124.4(15) . . ?
C118 C123 C142 124.8(15) . . ?
C106 C123 C142 99.9(15) . . ?
C139 C124 C120 122.3(17) . . ?
C139 C124 C114 122.4(16) . . ?
C120 C124 C114 102.3(18) . . ?
C108 C125 C128 108.5(15) . . ?
C108 C125 C148 104.0(15) . . ?
C128 C125 C148 106.0(13) . . ?
C108 C125 C014 117.8(15) . . ?
C128 C125 C014 110.7(15) . . ?
C148 C125 C014 109.0(13) . . ?
C154 C126 C114 122(3) . . ?
C154 C126 C112 122(2) . . ?
C114 C126 C112 105.5(19) . . ?
C138 C127 C147 119(2) . . ?
C138 C127 C118 115.5(17) . . ?
C147 C127 C118 112.7(15) . . ?
C142 C128 C125 127.1(17) . . ?
C142 C128 C160 103.3(16) . . ?
C125 C128 C160 123.8(15) . . ?
C158 C129 C131 122(2) . . ?
C158 C129 C100 114(2) . . ?
C131 C129 C100 113(2) . . ?
C159 C130 C107 124(5) . . ?
C159 C130 C140 134(5) . . ?
C107 C130 C140 95(4) . . ?
C136 C131 C129 120(2) . . ?
C136 C131 C116 121(2) . . ?
C129 C131 C116 107.8(19) . . ?
C150 C132 C103 109.6(15) . . ?
C150 C132 C102 105.2(15) . . ?
C103 C132 C102 108.3(14) . . ?
C150 C132 C365 119.4(14) . . ?
C103 C132 C365 105.3(13) . . ?
C102 C132 C365 108.8(12) . . ?
C155 C133 C108 127.5(19) . . ?
C155 C133 C107 105.6(18) . . ?
C108 C133 C107 113.3(18) . . ?
C148 C134 C146 123.4(17) . . ?
C148 C134 C145 124.0(15) . . ?
C146 C134 C145 98.7(15) . . ?
C110 C135 C147 123(2) . . ?
C110 C135 C152 113.1(19) . . ?
C147 C135 C152 114.5(17) . . ?
C131 C136 C140 118(3) . . ?
C131 C136 C139 115(2) . . ?
C140 C136 C139 114(2) . . ?
C106 C137 C151 126.2(18) . . ?
C106 C137 C150 125.3(17) . . ?
C151 C137 C150 98.5(15) . . ?
C127 C138 C104 124.8(19) . . ?
C127 C138 C111 121(2) . . ?
C104 C138 C111 106.7(19) . . ?
C124 C139 C159 121.1(17) . . ?
C124 C139 C136 123.4(16) . . ?
C159 C139 C136 101.9(18) . . ?
C146 C140 C136 121(2) . . ?
C146 C140 C130 137(3) . . ?
C136 C140 C130 88(3) . . ?
C152 C141 C117 123.5(15) . . ?
C152 C141 C113 123.1(14) . . ?
C117 C141 C113 100.4(14) . . ?
C128 C142 C104 123(2) . . ?
C128 C142 C123 115.6(17) . . ?
C104 C142 C123 115.9(17) . . ?
C151 C143 C145 121(2) . . ?
C151 C143 C158 118.8(18) . . ?
C145 C143 C158 107.8(17) . . ?
C108 C144 C104 133(3) . . ?
C108 C144 C105 111(2) . . ?
C104 C144 C105 109(2) . . ?
C160 C145 C143 123.8(19) . . ?
C160 C145 C134 111.3(17) . . ?
C143 C145 C134 112.5(16) . . ?
C140 C146 C158 119(2) . . ?
C140 C146 C134 114.4(19) . . ?
C158 C146 C134 114.1(18) . . ?
C135 C147 C127 118.5(18) . . ?
C135 C147 C149 127.0(17) . . ?
C127 C147 C149 108.5(16) . . ?
C134 C148 C125 126.7(15) . . ?
C134 C148 C107 106.1(16) . . ?
C125 C148 C107 118.6(16) . . ?
C113 C149 C115 106.8(17) . . ?
C113 C149 C147 109.0(15) . . ?
C115 C149 C147 101.7(15) . . ?
C113 C149 C394 124.6(15) . . ?
C115 C149 C394 92.5(14) . . ?
C147 C149 C394 117.2(14) . . ?
C115 C150 C132 121(2) . . ?
C115 C150 C137 119.0(18) . . ?
C132 C150 C137 110.9(16) . . ?
C143 C151 C102 121(2) . . ?
C143 C151 C137 111(2) . . ?
C102 C151 C137 116.3(17) . . ?
C141 C152 C135 122.7(15) . . ?
C141 C152 C154 123.7(17) . . ?
C135 C152 C154 99.3(16) . . ?
C114 C153 C156 121(2) . . ?
C114 C153 C157 121.0(19) . . ?
C156 C153 C157 105.7(19) . . ?
C126 C154 C119 121(3) . . ?
C126 C154 C152 114(2) . . ?
C119 C154 C152 114(2) . . ?
C133 C155 C157 123.0(19) . . ?
C133 C155 C122 113(2) . . ?
C157 C155 C122 113.5(18) . . ?
C119 C156 C153 121(2) . . ?
C119 C156 C122 113.7(19) . . ?
C153 C156 C122 113.8(18) . . ?
C159 C157 C155 120(2) . . ?
C159 C157 C153 121(2) . . ?
C155 C157 C153 106.1(18) . . ?
C129 C158 C146 119(2) . . ?
C129 C158 C143 123.4(19) . . ?
C146 C158 C143 106.8(18) . . ?
C130 C159 C157 129(4) . . ?
C130 C159 C139 102(3) . . ?
C157 C159 C139 118(2) . . ?
C106 C160 C145 117.2(19) . . ?
C106 C160 C128 107.4(16) . . ?
C145 C160 C128 125.1(17) . . ?
F361 C361 C363 105.4(2) . . ?
F361 C361 C362 105.4(2) . . ?
C363 C361 C362 110.2(2) . . ?
F361 C361 C36 108.7(2) . . ?
C363 C361 C36 112.3(2) . . ?
C362 C361 C36 114.2(2) . . ?
F364 C362 F362 107.3(2) . . ?
F364 C362 F363 108.3(2) . . ?
F362 C362 F363 107.9(2) . . ?
F364 C362 C361 111.1(2) . . ?
F362 C362 C361 111.3(2) . . ?
F363 C362 C361 110.8(2) . . ?
F365 C363 F367 108.4(3) . . ?
F365 C363 F366 107.3(3) . . ?
F367 C363 F366 107.0(2) . . ?
F365 C363 C361 110.9(2) . . ?
F367 C363 C361 110.8(2) . . ?
F366 C363 C361 112.2(2) . . ?
F373 C364 F372 113.7(14) . . ?
F373 C364 F374 105.1(12) . . ?
F372 C364 F374 114.3(14) . . ?
F373 C364 C365 109.1(13) . . ?
F372 C364 C365 107.6(13) . . ?
F374 C364 C365 106.8(13) . . ?
F368 C365 C364 112.8(13) . . ?
F368 C365 C366 101.1(12) . . ?
C364 C365 C366 111.4(13) . . ?
F368 C365 C132 102.4(12) . . ?
C364 C365 C132 113.0(13) . . ?
C366 C365 C132 115.2(13) . . ?
F371 C366 F369 105.8(13) . . ?
F371 C366 F370 103.9(12) . . ?
F369 C366 F370 106.3(12) . . ?
F371 C366 C365 110.0(13) . . ?
F369 C366 C365 119.2(12) . . ?
F370 C366 C365 110.5(13) . . ?
F391 C391 C393 104.4(2) . . ?
F391 C391 C392 103.5(2) . . ?
C393 C391 C392 109.8(2) . . ?
F391 C391 C39 108.9(2) . . ?
C393 C391 C39 114.6(2) . . ?
C392 C391 C39 114.6(2) . . ?
F393 C392 F394 107.8(2) . . ?
F393 C392 F392 107.4(3) . . ?
F394 C392 F392 108.0(2) . . ?
F393 C392 C391 110.4(2) . . ?
F394 C392 C391 113.2(3) . . ?
F392 C392 C391 109.8(2) . . ?
F397 C393 F396 108.8(3) . . ?
F397 C393 F395 107.1(3) . . ?
F396 C393 F395 108.4(2) . . ?
F397 C393 C391 111.1(2) . . ?
F396 C393 C391 110.5(3) . . ?
F395 C393 C391 110.8(2) . . ?
F403 C394 C396 136.3(18) . . ?
F403 C394 F398 115.0(17) . . ?
C396 C394 F398 94.4(14) . . ?
F403 C394 C395 49.0(8) . . ?
C396 C394 C395 91.4(14) . . ?
F398 C394 C395 156(2) . . ?
F403 C394 C149 85.8(14) . . ?
C396 C394 C149 109.4(17) . . ?
F398 C394 C149 117.6(17) . . ?
C395 C394 C149 82.4(13) . . ?
F403 C395 F402 117.5(15) . . ?
F403 C395 F404 134.7(17) . . ?
F402 C395 F404 95.3(12) . . ?
F403 C395 C394 57.3(13) . . ?
F402 C395 C394 116.4(17) . . ?
F404 C395 C394 135.1(18) . . ?
F401 C396 F399 116.3(15) . . ?
F401 C396 F400 112.7(14) . . ?
F399 C396 F400 123.5(15) . . ?
F401 C396 C394 96.6(16) . . ?
F399 C396 C394 115.5(15) . . ?
F400 C396 C394 84.1(16) . . ?
C401 C400 C405 119.9(2) . . ?
C401 C400 H400 120.0 . . ?
C405 C400 H400 120.0 . . ?
C400 C401 C402 120.0(2) . . ?
C400 C401 H401 120.0 . . ?
C402 C401 H401 120.0 . . ?
C403 C402 C401 120.1(2) . . ?
C403 C402 H402 120.0 . . ?
C401 C402 H402 120.0 . . ?
C402 C403 C404 119.9(2) . . ?
C402 C403 H403 120.0 . . ?
C404 C403 H403 120.0 . . ?
C403 C404 C405 120.1(2) . . ?
C403 C404 H404 120.0 . . ?
C405 C404 H404 120.0 . . ?
C400 C405 C404 120.0(2) . . ?
C400 C405 H405 120.0 . . ?
C404 C405 H405 120.0 . . ?
C395 F403 C394 73.6(12) . . ?

loop_
_geom_bond_atom_site_label_1
_geom_bond_atom_site_label_2
_geom_bond_distance
_geom_bond_site_symmetry_2
_geom_bond_publ_flag
C1 C9 1.515(4) . ?
C1 C2 1.548(3) . ?
C1 C5 1.548(4) . ?
C1 C011 1.576(3) . ?
C2 C12 1.375(4) . ?
C2 C3 1.417(3) . ?
C3 C15 1.406(4) . ?
C3 C4 1.447(4) . ?
C4 C18 1.389(4) . ?
C4 C5 1.436(3) . ?
C5 C6 1.383(4) . ?
C6 C20 1.440(4) . ?
C6 C7 1.552(4) . ?
C7 C8 1.533(4) . ?
C7 C22 1.541(4) . ?
C7 C071 1.579(4) . ?
C8 C9 1.373(4) . ?
C8 C25 1.451(5) . ?
C9 C10 1.471(4) . ?
C10 C11 1.340(5) . ?
C10 C26 1.441(4) . ?
C11 C29 1.444(8) . ?
C11 C12 1.480(5) . ?
C011 F011 1.366(3) . ?
C011 C012 1.541(4) . ?
C011 C013 1.558(4) . ?
C12 C13 1.445(4) . ?
C012 F014 1.325(5) . ?
C012 F012 1.329(4) . ?
C012 F013 1.332(4) . ?
C13 C14 1.396(4) . ?
C13 C30 1.458(4) . ?
C013 F016 1.326(4) . ?
C013 F015 1.327(3) . ?
C013 F017 1.328(4) . ?
C014 F018 1.34(2) . ?
C014 C015 1.509(19) . ?
C014 C016 1.538(19) . ?
C014 C125 1.65(3) . ?
C14 C15 1.436(4) . ?
C14 C33 1.452(4) . ?
C015 F022 1.325(15) . ?
C015 F024 1.327(15) . ?
C015 F023 1.330(14) . ?
C15 C16 1.440(4) . ?
C016 F021 1.329(15) . ?
C016 F019 1.337(15) . ?
C016 F020 1.352(14) . ?
C16 C17 1.389(4) . ?
C16 C34 1.479(4) . ?
C17 C18 1.433(4) . ?
C17 C37 1.460(4) . ?
C18 C19 1.423(3) . ?
C19 C20 1.375(3) . ?
C19 C38 1.461(4) . ?
C20 C21 1.468(3) . ?
C21 C40 1.392(3) . ?
C21 C22 1.415(3) . ?
C22 C23 1.357(6) . ?
C23 C42 1.439(6) . ?
C23 C24 1.503(4) . ?
C24 C25 1.378(3) . ?
C24 C44 1.453(4) . ?
C25 C26 1.441(4) . ?
C26 C27 1.396(4) . ?
C27 C45 1.443(4) . ?
C27 C28 1.447(4) . ?
C28 C29 1.434(11) . ?
C28 C47 1.453(4) . ?
C29 C30 1.456(8) . ?
C30 C31 1.392(4) . ?
C31 C48 1.452(4) . ?
C31 C32 1.458(4) . ?
C32 C33 1.400(4) . ?
C32 C50 1.431(4) . ?
C33 C34 1.437(4) . ?
C34 C35 1.377(3) . ?
C35 C51 1.424(4) . ?
C35 C36 1.548(3) . ?
C36 C37 1.517(4) . ?
C36 C53 1.554(4) . ?
C36 C361 1.571(3) . ?
C37 C38 1.371(4) . ?
C38 C39 1.526(3) . ?
C39 C40 1.545(3) . ?
C39 C54 1.548(4) . ?
C39 C391 1.560(3) . ?
C40 C41 1.423(4) . ?
C41 C42 1.397(4) . ?
C41 C55 1.448(4) . ?
C42 C43 1.456(4) . ?
C43 C57 1.395(4) . ?
C43 C44 1.443(4) . ?
C44 C45 1.391(4) . ?
C45 C46 1.445(4) . ?
C46 C58 1.394(4) . ?
C46 C47 1.459(4) . ?
C47 C48 1.393(4) . ?
C48 C49 1.453(4) . ?
C49 C59 1.398(4) . ?
C49 C50 1.447(4) . ?
C50 C51 1.411(4) . ?
C51 C52 1.451(4) . ?
C52 C60 1.396(4) . ?
C52 C53 1.435(4) . ?
C53 C54 1.375(4) . ?
C54 C55 1.444(3) . ?
C55 C56 1.389(3) . ?
C56 C60 1.438(4) . ?
C56 C57 1.441(4) . ?
C57 C58 1.461(5) . ?
C58 C59 1.442(4) . ?
C59 C60 1.447(4) . ?
C071 F071 1.363(4) . ?
C071 C073 1.543(5) . ?
C071 C072 1.546(5) . ?
C072 F072 1.305(4) . ?
C072 F074 1.329(5) . ?
C072 F073 1.343(4) . ?
C073 F076 1.310(5) . ?
C073 F075 1.333(4) . ?
C073 F077 1.339(5) . ?
C074 F078 1.356(16) . ?
C074 C076 1.470(17) . ?
C074 C075 1.585(16) . ?
C074 C104 1.64(3) . ?
C075 F081 1.356(13) . ?
C075 F079 1.363(13) . ?
C075 F080 1.363(12) . ?
C076 F083 1.292(12) . ?
C076 F084 1.305(13) . ?
C076 F082 1.347(13) . ?
C100 C102 1.38(2) . ?
C100 C129 1.53(3) . ?
C100 C101 1.54(3) . ?
C101 C121 1.34(3) . ?
C101 C116 1.41(3) . ?
C102 C151 1.38(3) . ?
C102 C132 1.56(2) . ?
C103 C113 1.34(2) . ?
C103 C132 1.50(2) . ?
C103 C121 1.54(3) . ?
C104 C142 1.48(3) . ?
C104 C144 1.48(3) . ?
C104 C138 1.66(3) . ?
C105 C122 1.38(2) . ?
C105 C111 1.39(4) . ?
C105 C144 1.62(4) . ?
C106 C137 1.29(2) . ?
C106 C160 1.34(3) . ?
C106 C123 1.46(2) . ?
C107 C130 1.30(6) . ?
C107 C148 1.70(3) . ?
C107 C133 1.78(4) . ?
C108 C144 1.33(3) . ?
C108 C125 1.46(3) . ?
C108 C133 1.53(3) . ?
C110 C111 1.21(4) . ?
C110 C135 1.35(3) . ?
C110 C119 1.53(3) . ?
C111 C138 1.74(4) . ?
C112 C117 1.34(3) . ?
C112 C120 1.41(3) . ?
C112 C126 1.61(3) . ?
C113 C141 1.47(2) . ?
C113 C149 1.49(3) . ?
C114 C153 1.37(3) . ?
C114 C126 1.40(3) . ?
C114 C124 1.48(3) . ?
C115 C150 1.32(3) . ?
C115 C149 1.50(3) . ?
C115 C118 1.54(3) . ?
C116 C120 1.34(3) . ?
C116 C131 1.58(3) . ?
C117 C121 1.33(3) . ?
C117 C141 1.46(3) . ?
C118 C123 1.34(2) . ?
C118 C127 1.50(2) . ?
C119 C156 1.36(3) . ?
C119 C154 1.38(3) . ?
C120 C124 1.46(3) . ?
C122 C155 1.47(2) . ?
C122 C156 1.48(3) . ?
C123 C142 1.51(3) . ?
C124 C139 1.39(2) . ?
C125 C128 1.48(3) . ?
C125 C148 1.59(2) . ?
C126 C154 1.33(3) . ?
C127 C138 1.34(3) . ?
C127 C147 1.37(2) . ?
C128 C142 1.33(3) . ?
C128 C160 1.57(3) . ?
C129 C158 1.32(3) . ?
C129 C131 1.39(3) . ?
C130 C159 1.05(8) . ?
C130 C140 1.50(7) . ?
C131 C136 1.37(3) . ?
C132 C150 1.45(3) . ?
C132 C365 1.69(2) . ?
C133 C155 1.35(3) . ?
C134 C148 1.34(2) . ?
C134 C146 1.51(3) . ?
C134 C145 1.59(3) . ?
C135 C147 1.36(2) . ?
C135 C152 1.50(3) . ?
C136 C140 1.39(3) . ?
C136 C139 1.49(3) . ?
C137 C151 1.50(3) . ?
C137 C150 1.62(3) . ?
C139 C159 1.45(3) . ?
C140 C146 1.37(3) . ?
C141 C152 1.35(2) . ?
C143 C151 1.35(3) . ?
C143 C145 1.39(3) . ?
C143 C158 1.51(3) . ?
C145 C160 1.37(3) . ?
C146 C158 1.43(3) . ?
C147 C149 1.61(2) . ?
C149 C394 1.93(4) . ?
C152 C154 1.54(4) . ?
C153 C156 1.39(3) . ?
C153 C157 1.51(3) . ?
C155 C157 1.39(3) . ?
C157 C159 1.38(3) . ?
C361 F361 1.367(3) . ?
C361 C363 1.544(4) . ?
C361 C362 1.557(4) . ?
C362 F364 1.327(3) . ?
C362 F362 1.331(3) . ?
C362 F363 1.331(3) . ?
C363 F365 1.327(4) . ?
C363 F367 1.333(4) . ?
C363 F366 1.337(3) . ?
C364 F373 1.345(13) . ?
C364 F372 1.346(14) . ?
C364 F374 1.346(14) . ?
C364 C365 1.471(17) . ?
C365 F368 1.341(15) . ?
C365 C366 1.541(17) . ?
C366 F371 1.326(13) . ?
C366 F369 1.335(13) . ?
C366 F370 1.346(14) . ?
C391 F391 1.389(3) . ?
C391 C393 1.550(4) . ?
C391 C392 1.551(4) . ?
C392 F393 1.323(3) . ?
C392 F394 1.326(3) . ?
C392 F392 1.351(4) . ?
C393 F397 1.318(4) . ?
C393 F396 1.328(4) . ?
C393 F395 1.348(3) . ?
C394 F403 1.50(3) . ?
C394 C396 1.553(19) . ?
C394 F398 1.555(18) . ?
C394 C395 1.709(18) . ?
C395 F403 1.345(14) . ?
C395 F402 1.395(14) . ?
C395 F404 1.404(14) . ?
C396 F401 1.319(14) . ?
C396 F399 1.365(14) . ?
C396 F400 1.366(13) . ?
C400 C401 1.385(4) . ?
C400 C405 1.386(4) . ?
C400 H400 0.9300 . ?
C401 C402 1.388(4) . ?
C401 H401 0.9300 . ?
C402 C403 1.383(4) . ?
C402 H402 0.9300 . ?
C403 C404 1.384(4) . ?
C403 H403 0.9300 . ?
C404 C405 1.386(4) . ?
C404 H404 0.9300 . ?
C405 H405 0.9300 . ?
